data_4025141
loop_
_publ_author_name
'Mercedes Amat'
'N\'uria Llor'
'Bego\~na Checa'
'Elies Molins'
'Joan Bosch'

_publ_section_title
;
 A Synthetic Approach to Ervatamine-Silicine Alkaloids. Enantioselective
 Total Synthesis of (-)-16-Episilicine
;
_journal_name_full 'Journal of Organic Chemistry'
_journal_page_first 178
_journal_page_last 189
_journal_paper_doi 10.1021/jo902346j
_journal_volume 75
_journal_year 2010
_chemical_absolute_configuration ad
_chemical_compound_source 'synthesis as described'
_chemical_formula_moiety 'C32 H29 N2 O4 S1'
_chemical_formula_sum 'C32 H30 N2 O4 S'
_chemical_formula_weight 538.64
_chemical_name_systematic
;
 ?
;
_space_group_IT_number 19
_symmetry_cell_setting orthorhombic
_symmetry_Int_Tables_number 19
_symmetry_space_group_name_Hall 'P 2ac 2ab'
_symmetry_space_group_name_H-M 'P 21 21 21'
_atom_sites_solution_hydrogens geom
_atom_sites_solution_primary direct
_atom_sites_solution_secondary difmap
_audit_conform_dict_location ftp://ftp.iucr.org/pub/cif_core.dic
_audit_conform_dict_name cif_core.dic
_audit_conform_dict_version 2.3
_audit_creation_date 2007-12-05T12:01:18-00:00
_audit_creation_method 'WinGX routine CIF_UPDATE'
_cell_angle_alpha 90
_cell_angle_beta 90
_cell_angle_gamma 90
_cell_formula_units_Z 4
_cell_length_a 9.822(2)
_cell_length_b 15.050(2)
_cell_length_c 18.015(3)
_cell_measurement_reflns_used 25
_cell_measurement_temperature 292(2)
_cell_measurement_theta_max 34.5
_cell_measurement_theta_min 21.2
_cell_measurement_wavelength 0.71073
_cell_volume 2663.0(8)
_computing_cell_refinement 'CAD4 Express (Enraf Nonius, 1994)'
_computing_data_collection 'CAD4 Express (Enraf Nonius, 1994)'
_computing_data_reduction 'XCAD4 (Harms & Wocadlo, 1995)'
_computing_molecular_graphics 'Ortep-3 for Windows (Farrugia, 1997)'
_computing_publication_material 'WinGX publication routines (Farrugia, 1999)'
_computing_structure_refinement 'SHELXL-97 (Sheldrick, 1997)'
_computing_structure_solution 'SHELXS-86 (Sheldrick, 1986)'
_diffrn_ambient_temperature 292(2)
_diffrn_detector 'scintillation LiI'
_diffrn_detector_dtime 1.195
_diffrn_measured_fraction_theta_full 0.983
_diffrn_measured_fraction_theta_max 0.983
_diffrn_measurement_device '\k-geometry diffractometer'
_diffrn_measurement_device_type 'Enraf Nonius CAD4'
_diffrn_measurement_method 'non-profiled omega/2theta scans'
_diffrn_orient_matrix_type
;
  x-axis points to radiation source
  the matrix is specified in reciprocal space
;
_diffrn_orient_matrix_UB_11 0.008092
_diffrn_orient_matrix_UB_12 -0.00519
_diffrn_orient_matrix_UB_13 0.055116
_diffrn_orient_matrix_UB_21 -0.071567
_diffrn_orient_matrix_UB_22 0.046863
_diffrn_orient_matrix_UB_23 0.006212
_diffrn_orient_matrix_UB_31 -0.072466
_diffrn_orient_matrix_UB_32 -0.046642
_diffrn_orient_matrix_UB_33 0.000111
_diffrn_radiation_monochromator graphite
_diffrn_radiation_probe x-ray
_diffrn_radiation_type MoK\a
_diffrn_radiation_wavelength 0.71073
_diffrn_reflns_av_R_equivalents 0
_diffrn_reflns_av_unetI/netI 0.2105
_diffrn_reflns_limit_h_max 10
_diffrn_reflns_limit_h_min 0
_diffrn_reflns_limit_k_max 16
_diffrn_reflns_limit_k_min 0
_diffrn_reflns_limit_l_max 19
_diffrn_reflns_limit_l_min 0
_diffrn_reflns_number 2032
_diffrn_reflns_theta_full 22.75
_diffrn_reflns_theta_max 22.75
_diffrn_reflns_theta_min 2.26
_diffrn_source 'Enraf Nonius FR590'
_diffrn_standards_decay_% 0
_diffrn_standards_interval_time 120
_diffrn_standards_number 3
_exptl_absorpt_coefficient_mu 0.163
_exptl_absorpt_correction_T_max 0.952
_exptl_absorpt_correction_T_min 0.435
_exptl_absorpt_correction_type refdelf
_exptl_absorpt_process_details
;
        Walker, N. & Stuart, D (1983) Acta. Cryst. A39, 158-166
;
_exptl_crystal_colour colorless
_exptl_crystal_density_diffrn 1.343
_exptl_crystal_density_method 'not measured'
_exptl_crystal_description prism
_exptl_crystal_F_000 1136
_exptl_crystal_size_max 0.38
_exptl_crystal_size_mid 0.33
_exptl_crystal_size_min 0.25
_refine_diff_density_max 0.236
_refine_diff_density_min -0.236
_refine_diff_density_rms 0.058
_refine_ls_abs_structure_details 'Flack H D (1983), Acta Cryst. A39, 876-881'
_refine_ls_abs_structure_Flack -0.1(3)
_refine_ls_extinction_method none
_refine_ls_goodness_of_fit_ref 0.864
_refine_ls_hydrogen_treatment mixed
_refine_ls_matrix_type full
_refine_ls_number_parameters 353
_refine_ls_number_reflns 2032
_refine_ls_number_restraints 0
_refine_ls_restrained_S_all 0.864
_refine_ls_R_factor_all 0.1868
_refine_ls_R_factor_gt 0.0489
_refine_ls_shift/su_max 0
_refine_ls_shift/su_mean 0
_refine_ls_structure_factor_coef Fsqd
_refine_ls_weighting_details 'calc w=1/[\s^2^(Fo^2^)+(0.0651P)^2^+0.0000P] where P=(Fo^2^+2Fc^2^)/3'
_refine_ls_weighting_scheme calc
_refine_ls_wR_factor_gt 0.104
_refine_ls_wR_factor_ref 0.1305
_reflns_number_gt 894
_reflns_number_total 2032
_reflns_threshold_expression >2sigma(I)
_cod_data_source_file jo902346j_si_001.cif
_cod_data_source_block jb63
_cod_database_code 4025141

loop_
_symmetry_equiv_pos_as_xyz
'x, y, z'
'-x+1/2, -y, z+1/2'
'x+1/2, -y+1/2, -z'
'-x, y+1/2, -z+1/2'

loop_
_atom_site_label
_atom_site_type_symbol
_atom_site_fract_x
_atom_site_fract_y
_atom_site_fract_z
_atom_site_U_iso_or_equiv
_atom_site_adp_type
_atom_site_occupancy
_atom_site_symmetry_multiplicity
_atom_site_calc_flag
_atom_site_refinement_flags
_atom_site_disorder_assembly
_atom_site_disorder_group
S82 S 0.1796(4) 0.33160(18) 0.84376(15) 0.0651(9) Uani 1 1 d . . .
O1 O -0.2456(6) 0.8409(4) 0.9468(3) 0.0532(17) Uani 1 1 d . . .
O2 O 0.0386(8) 0.3165(4) 0.8267(4) 0.076(2) Uani 1 1 d . . .
O3 O 0.2825(8) 0.2718(4) 0.8163(4) 0.090(3) Uani 1 1 d . . .
O5 O 0.1361(7) 0.8585(4) 0.8119(3) 0.0527(19) Uani 1 1 d . . .
N4 N -0.0683(8) 0.8389(5) 0.8642(3) 0.042(2) Uani 1 1 d . . .
N81 N 0.2218(9) 0.4323(5) 0.8105(4) 0.054(2) Uani 1 1 d . . .
C2 C -0.2474(10) 0.9244(7) 0.9071(6) 0.065(3) Uani 1 1 d . . .
H2A H -0.2659 0.9733 0.9407 0.078 Uiso 1 1 calc R . .
H2B H -0.3164 0.9237 0.8686 0.078 Uiso 1 1 calc R . .
C3 C -0.1069(10) 0.9332(5) 0.8736(5) 0.046(3) Uani 1 1 d . . .
H3 H -0.1137 0.9616 0.8248 0.055 Uiso 1 1 calc R . .
C5 C 0.0505(11) 0.8093(7) 0.8352(5) 0.046(3) Uani 1 1 d . . .
C6 C 0.0562(8) 0.7074(5) 0.8323(5) 0.037(2) Uani 1 1 d . . .
H6 H 0.0009 0.6891 0.7897 0.045 Uiso 1 1 calc R . .
C7 C -0.0001(8) 0.6577(5) 0.9003(4) 0.036(2) Uani 1 1 d . . .
H7 H 0.0784 0.6398 0.9305 0.043 Uiso 1 1 calc R . .
C8 C -0.0934(8) 0.7167(5) 0.9510(4) 0.034(2) Uani 1 1 d . . .
H8 H -0.0324 0.7522 0.9823 0.04 Uiso 1 1 calc R . .
C8A C -0.1679(9) 0.7818(6) 0.9010(5) 0.041(2) Uani 1 1 d . . .
H8A H -0.2257 0.7509 0.8649 0.049 Uiso 1 1 calc R . .
C31 C -0.0077(10) 0.9847(6) 0.9217(5) 0.044(2) Uani 1 1 d . . .
C32 C -0.0061(10) 0.9723(6) 0.9971(6) 0.048(3) Uani 1 1 d . . .
H32 H -0.0641 0.9308 1.0186 0.057 Uiso 1 1 calc R . .
C33 C 0.0820(12) 1.0216(7) 1.0418(6) 0.069(3) Uani 1 1 d . . .
H33 H 0.0822 1.0123 1.0929 0.083 Uiso 1 1 calc R . .
C34 C 0.1677(15) 1.0831(9) 1.0119(9) 0.096(5) Uani 1 1 d . . .
H34 H 0.225 1.1167 1.042 0.115 Uiso 1 1 calc R . .
C35 C 0.1673(11) 1.0942(6) 0.9362(9) 0.077(4) Uani 1 1 d . . .
H35 H 0.227 1.1348 0.9148 0.093 Uiso 1 1 calc R . .
C36 C 0.0796(10) 1.0461(6) 0.8910(6) 0.054(3) Uani 1 1 d . . .
H36 H 0.0799 1.0553 0.8399 0.065 Uiso 1 1 calc R . .
C61 C 0.2031(9) 0.6806(6) 0.8150(5) 0.056(3) Uani 1 1 d . . .
H61A H 0.2273 0.7052 0.767 0.067 Uiso 1 1 calc R . .
H61B H 0.2621 0.7079 0.8516 0.067 Uiso 1 1 calc R . .
C71 C -0.0670(10) 0.5738(6) 0.8731(5) 0.050(3) Uani 1 1 d . . .
H71 H -0.1599 0.5664 0.8809 0.06 Uiso 1 1 calc R . .
C72 C 0.0011(10) 0.5100(7) 0.8386(5) 0.049(3) Uani 1 1 d . . .
H72 H -0.047 0.4598 0.8238 0.058 Uiso 1 1 calc R . .
C73 C 0.1446(10) 0.5132(6) 0.8224(5) 0.045(3) Uani 1 1 d . . .
C74 C 0.2322(10) 0.5831(6) 0.8136(4) 0.040(3) Uani 1 1 d . . .
C75 C 0.3635(11) 0.5484(8) 0.7932(5) 0.051(3) Uani 1 1 d . . .
C76 C 0.4835(11) 0.5960(7) 0.7739(5) 0.059(3) Uani 1 1 d . . .
H76 H 0.4872 0.6578 0.774 0.071 Uiso 1 1 calc R . .
C77 C 0.5962(12) 0.5429(10) 0.7544(5) 0.080(4) Uani 1 1 d . . .
H77 H 0.677 0.5706 0.7406 0.096 Uiso 1 1 calc R . .
C78 C 0.5907(13) 0.4516(10) 0.7552(6) 0.083(4) Uani 1 1 d . . .
H78 H 0.6691 0.4198 0.7438 0.099 Uiso 1 1 calc R . .
C79 C 0.4737(13) 0.4054(9) 0.7722(5) 0.077(4) Uani 1 1 d . . .
H79 H 0.4718 0.3437 0.7703 0.092 Uiso 1 1 calc R . .
C80 C 0.3543(13) 0.4552(8) 0.7931(5) 0.057(3) Uani 1 1 d . . .
C81 C -0.1876(9) 0.6665(6) 1.0034(4) 0.050(3) Uani 1 1 d . . .
H81A H -0.2494 0.6302 0.9743 0.06 Uiso 1 1 calc R . .
H81B H -0.2417 0.7089 1.0312 0.06 Uiso 1 1 calc R . .
C82 C -0.1098(9) 0.6061(6) 1.0586(5) 0.069(3) Uani 1 1 d . . .
H82A H -0.0592 0.5621 1.0315 0.103 Uiso 1 1 calc R . .
H82B H -0.1736 0.5772 1.0909 0.103 Uiso 1 1 calc R . .
H82C H -0.0482 0.6415 1.0875 0.103 Uiso 1 1 calc R . .
C83 C 0.1960(11) 0.3394(6) 0.9410(5) 0.049(3) Uani 1 1 d . . .
C84 C 0.3155(11) 0.3157(6) 0.9746(7) 0.064(3) Uani 1 1 d . . .
H84 H 0.3912 0.3002 0.9464 0.076 Uiso 1 1 calc R . .
C85 C 0.3212(14) 0.3152(7) 1.0521(8) 0.078(4) Uani 1 1 d . . .
H85 H 0.4016 0.3002 1.0764 0.094 Uiso 1 1 calc R . .
C86 C 0.2084(16) 0.3369(8) 1.0918(7) 0.084(4) Uani 1 1 d . . .
H86 H 0.2127 0.3352 1.1433 0.101 Uiso 1 1 calc R . .
C87 C 0.0882(13) 0.3611(7) 1.0586(7) 0.074(3) Uani 1 1 d . . .
H87 H 0.0122 0.3765 1.0866 0.089 Uiso 1 1 calc R . .
C88 C 0.0847(12) 0.3618(6) 0.9818(6) 0.061(3) Uani 1 1 d . . .
H88 H 0.0047 0.3778 0.9576 0.073 Uiso 1 1 calc R . .

loop_
_atom_site_aniso_label
_atom_site_aniso_U_11
_atom_site_aniso_U_22
_atom_site_aniso_U_33
_atom_site_aniso_U_23
_atom_site_aniso_U_13
_atom_site_aniso_U_12
S82 0.098(3) 0.0480(17) 0.0492(17) -0.0105(15) -0.0068(19) 0.013(2)
O1 0.050(4) 0.046(4) 0.064(4) 0.007(4) 0.022(4) 0.004(4)
O2 0.097(6) 0.062(4) 0.068(6) -0.014(4) -0.036(5) -0.003(5)
O3 0.147(8) 0.057(4) 0.066(6) -0.019(4) 0.012(5) 0.046(5)
O5 0.051(4) 0.049(4) 0.058(5) 0.005(3) 0.010(4) -0.015(4)
N4 0.045(5) 0.035(5) 0.045(5) 0.002(4) 0.010(4) -0.003(5)
N81 0.062(7) 0.053(6) 0.048(6) 0.005(5) 0.011(5) 0.006(5)
C2 0.056(7) 0.065(8) 0.074(8) 0.011(7) 0.019(7) 0.008(7)
C3 0.066(7) 0.031(6) 0.040(6) 0.012(5) 0.002(6) 0.016(6)
C5 0.048(7) 0.055(8) 0.034(6) 0.000(6) 0.000(5) -0.001(6)
C6 0.043(6) 0.046(6) 0.024(6) 0.005(5) -0.001(5) -0.005(5)
C7 0.026(5) 0.041(5) 0.040(6) 0.004(5) -0.002(5) -0.005(5)
C8 0.032(6) 0.036(5) 0.033(5) 0.009(4) 0.012(5) -0.012(5)
C8A 0.036(6) 0.043(5) 0.043(6) -0.001(5) 0.003(6) 0.009(6)
C31 0.062(7) 0.032(6) 0.039(7) -0.014(5) -0.013(6) 0.006(6)
C32 0.054(7) 0.042(6) 0.048(7) -0.008(5) -0.007(6) -0.005(6)
C33 0.067(8) 0.073(8) 0.068(8) -0.008(8) 0.007(8) 0.001(7)
C34 0.096(11) 0.099(12) 0.091(11) -0.055(10) -0.013(11) 0.024(11)
C35 0.041(7) 0.030(6) 0.162(14) -0.018(8) 0.002(10) -0.001(6)
C36 0.051(7) 0.040(6) 0.072(7) 0.004(6) 0.008(7) 0.000(6)
C61 0.046(7) 0.066(7) 0.055(7) -0.015(6) 0.015(5) 0.010(7)
C71 0.039(6) 0.043(6) 0.067(7) -0.002(6) 0.018(6) -0.009(6)
C72 0.045(7) 0.058(7) 0.043(6) 0.000(6) 0.002(6) -0.006(6)
C73 0.053(7) 0.040(6) 0.042(7) -0.001(5) 0.008(6) 0.019(6)
C74 0.040(7) 0.044(6) 0.035(6) -0.003(5) 0.007(5) -0.005(6)
C75 0.060(9) 0.071(9) 0.022(6) -0.002(6) 0.011(5) 0.002(8)
C76 0.055(8) 0.070(8) 0.051(8) 0.015(6) -0.004(6) -0.001(8)
C77 0.046(9) 0.140(12) 0.053(7) -0.001(9) 0.016(7) 0.031(10)
C78 0.056(10) 0.133(13) 0.058(8) -0.012(9) 0.009(8) 0.046(11)
C79 0.056(9) 0.122(11) 0.053(9) -0.004(8) -0.006(7) 0.043(9)
C80 0.070(10) 0.065(9) 0.034(7) -0.003(6) -0.001(6) 0.008(8)
C81 0.049(6) 0.057(6) 0.045(5) 0.002(6) 0.020(5) -0.012(6)
C82 0.078(8) 0.064(7) 0.064(7) 0.031(6) 0.004(7) 0.003(7)
C83 0.047(6) 0.047(6) 0.051(6) -0.015(6) -0.004(6) 0.020(6)
C84 0.058(8) 0.043(6) 0.090(10) -0.011(6) 0.002(7) 0.013(6)
C85 0.087(11) 0.052(7) 0.095(11) 0.002(7) -0.063(9) -0.020(8)
C86 0.108(12) 0.070(9) 0.074(10) 0.001(8) -0.026(10) -0.027(10)
C87 0.071(9) 0.087(9) 0.064(9) 0.003(7) 0.023(9) -0.008(8)
C88 0.070(9) 0.051(7) 0.061(9) -0.006(6) -0.010(8) 0.005(6)

loop_
_atom_type_symbol
_atom_type_description
_atom_type_scat_dispersion_real
_atom_type_scat_dispersion_imag
_atom_type_scat_source
C C 0.0033 0.0016 'International Tables Vol C Tables 4.2.6.8 and 6.1.1.4'
H H 0 0 'International Tables Vol C Tables 4.2.6.8 and 6.1.1.4'
N N 0.0061 0.0033 'International Tables Vol C Tables 4.2.6.8 and 6.1.1.4'
O O 0.0106 0.006 'International Tables Vol C Tables 4.2.6.8 and 6.1.1.4'
S S 0.1246 0.1234 'International Tables Vol C Tables 4.2.6.8 and 6.1.1.4'

loop_
_geom_angle_atom_site_label_1
_geom_angle_atom_site_label_2
_geom_angle_atom_site_label_3
_geom_angle
_geom_angle_site_symmetry_1
_geom_angle_site_symmetry_3
_geom_angle_publ_flag
O2 S82 O3 120.2(5) . . ?
O2 S82 N81 107.7(5) . . ?
O3 S82 N81 105.5(4) . . ?
O2 S82 C83 108.1(5) . . ?
O3 S82 C83 108.6(5) . . ?
N81 S82 C83 105.8(4) . . ?
C8A O1 C2 105.1(7) . . ?
C5 N4 C8A 124.0(8) . . ?
C5 N4 C3 125.4(8) . . ?
C8A N4 C3 110.0(7) . . ?
C80 N81 C73 108.5(8) . . ?
C80 N81 S82 122.5(8) . . ?
C73 N81 S82 125.1(7) . . ?
O1 C2 C3 105.3(7) . . ?
O1 C2 H2A 110.7 . . ?
C3 C2 H2A 110.7 . . ?
O1 C2 H2B 110.7 . . ?
C3 C2 H2B 110.7 . . ?
H2A C2 H2B 108.8 . . ?
N4 C3 C2 101.2(8) . . ?
N4 C3 C31 113.0(7) . . ?
C2 C3 C31 113.8(8) . . ?
N4 C3 H3 109.5 . . ?
C2 C3 H3 109.5 . . ?
C31 C3 H3 109.5 . . ?
O5 C5 N4 122.5(9) . . ?
O5 C5 C6 125.5(9) . . ?
N4 C5 C6 111.9(9) . . ?
C61 C6 C5 107.7(8) . . ?
C61 C6 C7 111.9(7) . . ?
C5 C6 C7 116.5(7) . . ?
C61 C6 H6 106.7 . . ?
C5 C6 H6 106.7 . . ?
C7 C6 H6 106.7 . . ?
C71 C7 C6 107.8(7) . . ?
C71 C7 C8 114.1(7) . . ?
C6 C7 C8 113.5(6) . . ?
C71 C7 H7 107 . . ?
C6 C7 H7 107 . . ?
C8 C7 H7 107 . . ?
C8A C8 C81 113.3(7) . . ?
C8A C8 C7 107.5(7) . . ?
C81 C8 C7 115.7(6) . . ?
C8A C8 H8 106.6 . . ?
C81 C8 H8 106.6 . . ?
C7 C8 H8 106.6 . . ?
O1 C8A N4 104.6(7) . . ?
O1 C8A C8 108.3(7) . . ?
N4 C8A C8 109.0(7) . . ?
O1 C8A H8A 111.5 . . ?
N4 C8A H8A 111.5 . . ?
C8 C8A H8A 111.5 . . ?
C32 C31 C36 118.8(9) . . ?
C32 C31 C3 120.3(10) . . ?
C36 C31 C3 120.9(9) . . ?
C31 C32 C33 120.4(10) . . ?
C31 C32 H32 119.8 . . ?
C33 C32 H32 119.8 . . ?
C34 C33 C32 121.1(11) . . ?
C34 C33 H33 119.5 . . ?
C32 C33 H33 119.5 . . ?
C33 C34 C35 118.3(13) . . ?
C33 C34 H34 120.9 . . ?
C35 C34 H34 120.9 . . ?
C34 C35 C36 121.4(12) . . ?
C34 C35 H35 119.3 . . ?
C36 C35 H35 119.3 . . ?
C31 C36 C35 120.0(10) . . ?
C31 C36 H36 120 . . ?
C35 C36 H36 120 . . ?
C74 C61 C6 116.3(8) . . ?
C74 C61 H61A 108.2 . . ?
C6 C61 H61A 108.2 . . ?
C74 C61 H61B 108.2 . . ?
C6 C61 H61B 108.2 . . ?
H61A C61 H61B 107.4 . . ?
C72 C71 C7 122.7(8) . . ?
C72 C71 H71 118.7 . . ?
C7 C71 H71 118.7 . . ?
C71 C72 C73 124.4(10) . . ?
C71 C72 H72 117.8 . . ?
C73 C72 H72 117.8 . . ?
C74 C73 C72 131.6(9) . . ?
C74 C73 N81 107.4(8) . . ?
C72 C73 N81 120.9(10) . . ?
C73 C74 C75 108.3(8) . . ?
C73 C74 C61 129.2(9) . . ?
C75 C74 C61 122.2(9) . . ?
C80 C75 C76 123.8(11) . . ?
C80 C75 C74 107.8(10) . . ?
C76 C75 C74 128.4(10) . . ?
C77 C76 C75 115.2(9) . . ?
C77 C76 H76 122.4 . . ?
C75 C76 H76 122.4 . . ?
C78 C77 C76 122.2(13) . . ?
C78 C77 H77 118.9 . . ?
C76 C77 H77 118.9 . . ?
C77 C78 C79 122.6(13) . . ?
C77 C78 H78 118.7 . . ?
C79 C78 H78 118.7 . . ?
C78 C79 C80 118.3(12) . . ?
C78 C79 H79 120.8 . . ?
C80 C79 H79 120.8 . . ?
N81 C80 C75 108.0(10) . . ?
N81 C80 C79 134.1(12) . . ?
C75 C80 C79 117.8(12) . . ?
C8 C81 C82 112.9(7) . . ?
C8 C81 H81A 109 . . ?
C82 C81 H81A 109 . . ?
C8 C81 H81B 109 . . ?
C82 C81 H81B 109 . . ?
H81A C81 H81B 107.8 . . ?
C81 C82 H82A 109.5 . . ?
C81 C82 H82B 109.5 . . ?
H82A C82 H82B 109.5 . . ?
C81 C82 H82C 109.5 . . ?
H82A C82 H82C 109.5 . . ?
H82B C82 H82C 109.5 . . ?
C88 C83 C84 121.0(9) . . ?
C88 C83 S82 118.7(8) . . ?
C84 C83 S82 120.0(9) . . ?
C83 C84 C85 118.5(11) . . ?
C83 C84 H84 120.7 . . ?
C85 C84 H84 120.7 . . ?
C86 C85 C84 119.4(12) . . ?
C86 C85 H85 120.3 . . ?
C84 C85 H85 120.3 . . ?
C85 C86 C87 122.5(12) . . ?
C85 C86 H86 118.8 . . ?
C87 C86 H86 118.8 . . ?
C86 C87 C88 117.3(12) . . ?
C86 C87 H87 121.4 . . ?
C88 C87 H87 121.4 . . ?
C83 C88 C87 121.2(10) . . ?
C83 C88 H88 119.4 . . ?
C87 C88 H88 119.4 . . ?

loop_
_geom_bond_atom_site_label_1
_geom_bond_atom_site_label_2
_geom_bond_distance
_geom_bond_site_symmetry_2
_geom_bond_publ_flag
S82 O2 1.437(7) . ?
S82 O3 1.441(7) . ?
S82 N81 1.682(8) . ?
S82 C83 1.763(9) . ?
O1 C8A 1.434(9) . ?
O1 C2 1.446(10) . ?
O5 C5 1.196(9) . ?
N4 C5 1.354(10) . ?
N4 C8A 1.461(10) . ?
N4 C3 1.479(10) . ?
N81 C80 1.382(12) . ?
N81 C73 1.450(10) . ?
C2 C3 1.512(12) . ?
C2 H2A 0.97 . ?
C2 H2B 0.97 . ?
C3 C31 1.516(11) . ?
C3 H3 0.98 . ?
C5 C6 1.535(12) . ?
C6 C61 1.530(10) . ?
C6 C7 1.539(10) . ?
C6 H6 0.98 . ?
C7 C71 1.507(11) . ?
C7 C8 1.570(10) . ?
C7 H7 0.98 . ?
C8 C8A 1.518(10) . ?
C8 C81 1.522(9) . ?
C8 H8 0.98 . ?
C8A H8A 0.98 . ?
C31 C32 1.373(11) . ?
C31 C36 1.376(11) . ?
C32 C33 1.395(12) . ?
C32 H32 0.93 . ?
C33 C34 1.362(14) . ?
C33 H33 0.93 . ?
C34 C35 1.374(14) . ?
C34 H34 0.93 . ?
C35 C36 1.390(12) . ?
C35 H35 0.93 . ?
C36 H36 0.93 . ?
C61 C74 1.496(12) . ?
C61 H61A 0.97 . ?
C61 H61B 0.97 . ?
C71 C72 1.325(11) . ?
C71 H71 0.93 . ?
C72 C73 1.440(12) . ?
C72 H72 0.93 . ?
C73 C74 1.369(12) . ?
C74 C75 1.438(12) . ?
C75 C80 1.405(13) . ?
C75 C76 1.423(13) . ?
C76 C77 1.410(13) . ?
C76 H76 0.93 . ?
C77 C78 1.375(14) . ?
C77 H77 0.93 . ?
C78 C79 1.378(14) . ?
C78 H78 0.93 . ?
C79 C80 1.442(14) . ?
C79 H79 0.93 . ?
C81 C82 1.549(11) . ?
C81 H81A 0.97 . ?
C81 H81B 0.97 . ?
C82 H82A 0.96 . ?
C82 H82B 0.96 . ?
C82 H82C 0.96 . ?
C83 C88 1.359(12) . ?
C83 C84 1.367(11) . ?
C84 C85 1.399(13) . ?
C84 H84 0.93 . ?
C85 C86 1.358(15) . ?
C85 H85 0.93 . ?
C86 C87 1.372(13) . ?
C86 H86 0.93 . ?
C87 C88 1.385(13) . ?
C87 H87 0.93 . ?
C88 H88 0.93 . ?

loop_
_geom_torsion_atom_site_label_1
_geom_torsion_atom_site_label_2
_geom_torsion_atom_site_label_3
_geom_torsion_atom_site_label_4
_geom_torsion
_geom_torsion_site_symmetry_1
_geom_torsion_site_symmetry_2
_geom_torsion_site_symmetry_3
_geom_torsion_site_symmetry_4
_geom_torsion_publ_flag
O2 S82 N81 C80 -156.3(8) . . . . ?
O3 S82 N81 C80 -26.7(9) . . . . ?
C83 S82 N81 C80 88.3(9) . . . . ?
O2 S82 N81 C73 48.7(9) . . . . ?
O3 S82 N81 C73 178.3(8) . . . . ?
C83 S82 N81 C73 -66.7(9) . . . . ?
C8A O1 C2 C3 -38.4(9) . . . . ?
C5 N4 C3 C2 179.5(8) . . . . ?
C8A N4 C3 C2 -9.1(9) . . . . ?
C5 N4 C3 C31 -58.4(11) . . . . ?
C8A N4 C3 C31 113.0(8) . . . . ?
O1 C2 C3 N4 28.5(9) . . . . ?
O1 C2 C3 C31 -93.1(9) . . . . ?
C8A N4 C5 O5 -172.5(8) . . . . ?
C3 N4 C5 O5 -2.2(14) . . . . ?
C8A N4 C5 C6 10.7(11) . . . . ?
C3 N4 C5 C6 -179.0(7) . . . . ?
O5 C5 C6 C61 15.3(13) . . . . ?
N4 C5 C6 C61 -168.0(7) . . . . ?
O5 C5 C6 C7 141.9(9) . . . . ?
N4 C5 C6 C7 -41.4(11) . . . . ?
C61 C6 C7 C71 -90.6(8) . . . . ?
C5 C6 C7 C71 144.8(8) . . . . ?
C61 C6 C7 C8 142.0(7) . . . . ?
C5 C6 C7 C8 17.4(11) . . . . ?
C71 C7 C8 C8A -90.9(8) . . . . ?
C6 C7 C8 C8A 33.1(9) . . . . ?
C71 C7 C8 C81 36.8(10) . . . . ?
C6 C7 C8 C81 160.8(7) . . . . ?
C2 O1 C8A N4 31.8(8) . . . . ?
C2 O1 C8A C8 148.0(7) . . . . ?
C5 N4 C8A O1 158.0(7) . . . . ?
C3 N4 C8A O1 -13.6(9) . . . . ?
C5 N4 C8A C8 42.3(11) . . . . ?
C3 N4 C8A C8 -129.3(7) . . . . ?
C81 C8 C8A O1 55.3(9) . . . . ?
C7 C8 C8A O1 -175.5(6) . . . . ?
C81 C8 C8A N4 168.6(7) . . . . ?
C7 C8 C8A N4 -62.3(8) . . . . ?
N4 C3 C31 C32 -74.1(11) . . . . ?
C2 C3 C31 C32 40.6(11) . . . . ?
N4 C3 C31 C36 107.5(9) . . . . ?
C2 C3 C31 C36 -137.7(9) . . . . ?
C36 C31 C32 C33 0.4(14) . . . . ?
C3 C31 C32 C33 -177.9(8) . . . . ?
C31 C32 C33 C34 0.2(15) . . . . ?
C32 C33 C34 C35 -1.3(17) . . . . ?
C33 C34 C35 C36 1.7(17) . . . . ?
C32 C31 C36 C35 0.0(13) . . . . ?
C3 C31 C36 C35 178.3(8) . . . . ?
C34 C35 C36 C31 -1.1(15) . . . . ?
C5 C6 C61 C74 176.9(7) . . . . ?
C7 C6 C61 C74 47.6(10) . . . . ?
C6 C7 C71 C72 62.7(10) . . . . ?
C8 C7 C71 C72 -170.3(8) . . . . ?
C7 C71 C72 C73 -0.6(14) . . . . ?
C71 C72 C73 C74 -24.5(16) . . . . ?
C71 C72 C73 N81 156.9(9) . . . . ?
C80 N81 C73 C74 -1.3(10) . . . . ?
S82 N81 C73 C74 156.7(7) . . . . ?
C80 N81 C73 C72 177.6(8) . . . . ?
S82 N81 C73 C72 -24.5(12) . . . . ?
C72 C73 C74 C75 -176.4(9) . . . . ?
N81 C73 C74 C75 2.3(10) . . . . ?
C72 C73 C74 C61 -3.1(16) . . . . ?
N81 C73 C74 C61 175.6(8) . . . . ?
C6 C61 C74 C73 3.3(13) . . . . ?
C6 C61 C74 C75 175.8(8) . . . . ?
C73 C74 C75 C80 -2.6(11) . . . . ?
C61 C74 C75 C80 -176.4(8) . . . . ?
C73 C74 C75 C76 175.6(9) . . . . ?
C61 C74 C75 C76 1.8(15) . . . . ?
C80 C75 C76 C77 -0.4(14) . . . . ?
C74 C75 C76 C77 -178.3(9) . . . . ?
C75 C76 C77 C78 -0.9(16) . . . . ?
C76 C77 C78 C79 2.5(19) . . . . ?
C77 C78 C79 C80 -2.8(17) . . . . ?
C73 N81 C80 C75 -0.3(11) . . . . ?
S82 N81 C80 C75 -159.0(6) . . . . ?
C73 N81 C80 C79 -176.2(10) . . . . ?
S82 N81 C80 C79 25.2(15) . . . . ?
C76 C75 C80 N81 -176.5(8) . . . . ?
C74 C75 C80 N81 1.7(11) . . . . ?
C76 C75 C80 C79 0.1(15) . . . . ?
C74 C75 C80 C79 178.4(8) . . . . ?
C78 C79 C80 N81 177.0(10) . . . . ?
C78 C79 C80 C75 1.4(15) . . . . ?
C8A C8 C81 C82 -175.3(7) . . . . ?
C7 C8 C81 C82 59.9(10) . . . . ?
O2 S82 C83 C88 -22.6(9) . . . . ?
O3 S82 C83 C88 -154.6(8) . . . . ?
N81 S82 C83 C88 92.5(8) . . . . ?
O2 S82 C83 C84 151.8(8) . . . . ?
O3 S82 C83 C84 19.7(9) . . . . ?
N81 S82 C83 C84 -93.2(9) . . . . ?
C88 C83 C84 C85 -0.3(15) . . . . ?
S82 C83 C84 C85 -174.4(8) . . . . ?
C83 C84 C85 C86 1.0(17) . . . . ?
C84 C85 C86 C87 -1.3(19) . . . . ?
C85 C86 C87 C88 0.9(18) . . . . ?
C84 C83 C88 C87 -0.2(15) . . . . ?
S82 C83 C88 C87 174.1(8) . . . . ?
C86 C87 C88 C83 -0.1(16) . . . . ?

loop_
_cod_related_entry_id
_cod_related_entry_database
_cod_related_entry_code
1 ChemSpider 30659119
